data_4511950
loop_
_publ_author_name
'Zimmermann, Iwan'
'Johnsson, Mats'

_publ_section_title
;
 A Synthetic Route toward Layered Materials: Introducing Stereochemically
 Active Lone-Pairs into Transition Metal Oxohalides
;
_journal_issue 10
_journal_name_full 'Crystal Growth &amp; Design'
_journal_page_first 5252
_journal_paper_doi 10.1021/cg5010374
_journal_volume 14
_journal_year 2014
_chemical_formula_sum 'Br4 Fe3 O4 Sb2'
_chemical_formula_weight 794.69
_chemical_name_systematic
;
 ?
;
_space_group_IT_number 64
_symmetry_cell_setting orthorhombic
_symmetry_space_group_name_Hall '-C 2ac 2'
_symmetry_space_group_name_H-M 'C m c a'
_atom_sites_solution_hydrogens none
_atom_sites_solution_primary direct
_atom_sites_solution_secondary difmap
_audit_creation_method SHELXL-97
_cell_angle_alpha 90.00
_cell_angle_beta 90.00
_cell_angle_gamma 90.00
_cell_formula_units_Z 4
_cell_length_a 6.30990(10)
_cell_length_b 12.3959(3)
_cell_length_c 14.5287(3)
_cell_measurement_reflns_used 2542
_cell_measurement_temperature 293(2)
_cell_measurement_theta_max 32.1031
_cell_measurement_theta_min 3.2217
_cell_volume 1136.39(4)
_computing_cell_refinement
;
'Fri Aug 10 13:17:09 2012'
;
_computing_data_collection
;
'Fri Aug 10 13:17:09 2012'
;
_computing_data_reduction
;
'Fri Aug 10 13:17:09 2012'
;
_computing_structure_refinement 'SHELXL-97 (Sheldrick, 1997)'
_computing_structure_solution 'SHELXS-97 (Sheldrick, 1990)'
_diffrn_ambient_temperature 293(2)
_diffrn_detector_area_resol_mean 16.5467
_diffrn_measured_fraction_theta_full 0.998
_diffrn_measured_fraction_theta_max 0.955
_diffrn_measurement_device_type 'Xcalibur, Sapphire3'
_diffrn_measurement_method '\w scans'
_diffrn_radiation_monochromator graphite
_diffrn_radiation_source 'fine-focus sealed tube'
_diffrn_radiation_type MoK\a
_diffrn_radiation_wavelength 0.71073
_diffrn_reflns_av_R_equivalents 0.0510
_diffrn_reflns_av_sigmaI/netI 0.0418
_diffrn_reflns_limit_h_max 9
_diffrn_reflns_limit_h_min -8
_diffrn_reflns_limit_k_max 15
_diffrn_reflns_limit_k_min -17
_diffrn_reflns_limit_l_max 18
_diffrn_reflns_limit_l_min -21
_diffrn_reflns_number 5118
_diffrn_reflns_theta_full 25.00
_diffrn_reflns_theta_max 32.05
_diffrn_reflns_theta_min 3.29
_exptl_absorpt_coefficient_mu 22.471
_exptl_absorpt_correction_T_max 0.575
_exptl_absorpt_correction_T_min 0.120
_exptl_absorpt_correction_type analytical
_exptl_absorpt_process_details
;
'Fri Aug 10 13:17:09 2012'
;
_exptl_crystal_colour orange
_exptl_crystal_density_diffrn 4.645
_exptl_crystal_density_method 'not measured'
_exptl_crystal_description plate
_exptl_crystal_F_000 1408
_exptl_crystal_size_max 0.1301
_exptl_crystal_size_mid 0.0494
_exptl_crystal_size_min 0.0282
_refine_diff_density_max 0.927
_refine_diff_density_min -0.751
_refine_diff_density_rms 0.208
_refine_ls_extinction_method none
_refine_ls_goodness_of_fit_ref 0.865
_refine_ls_hydrogen_treatment none
_refine_ls_matrix_type full
_refine_ls_number_parameters 39
_refine_ls_number_reflns 1030
_refine_ls_number_restraints 0
_refine_ls_restrained_S_all 0.865
_refine_ls_R_factor_all 0.0337
_refine_ls_R_factor_gt 0.0237
_refine_ls_shift/su_max 0.000
_refine_ls_shift/su_mean 0.000
_refine_ls_structure_factor_coef Fsqd
_refine_ls_weighting_details 'calc w=1/[\s^2^(Fo^2^)+(0.0257P)^2^+0.0000P] where P=(Fo^2^+2Fc^2^)/3'
_refine_ls_weighting_scheme calc
_refine_ls_wR_factor_gt 0.0480
_refine_ls_wR_factor_ref 0.0494
_reflns_number_gt 812
_reflns_number_total 1030
_reflns_threshold_expression >2sigma(I)
_cod_data_source_file cg5010374_si_002.cif
_cod_data_source_block shelxl
_cod_depositor_comments 'Adding full bibliography for 4511945--4511952.cif.'
_cod_database_code 4511950

loop_
_symmetry_equiv_pos_as_xyz
'x, y, z'
'-x, -y+1/2, z+1/2'
'-x, y+1/2, -z+1/2'
'x, -y, -z'
'x+1/2, y+1/2, z'
'-x+1/2, -y+1, z+1/2'
'-x+1/2, y+1, -z+1/2'
'x+1/2, -y+1/2, -z'
'-x, -y, -z'
'x, y-1/2, -z-1/2'
'x, -y-1/2, z-1/2'
'-x, y, z'
'-x+1/2, -y+1/2, -z'
'x+1/2, y, -z-1/2'
'x+1/2, -y, z-1/2'
'-x+1/2, y+1/2, z'

loop_
_atom_site_label
_atom_site_type_symbol
_atom_site_fract_x
_atom_site_fract_y
_atom_site_fract_z
_atom_site_U_iso_or_equiv
_atom_site_adp_type
_atom_site_occupancy
_atom_site_symmetry_multiplicity
_atom_site_calc_flag
_atom_site_refinement_flags
O2 O 0.5000 0.0414(3) 0.6742(2) 0.0173(7) Uani 1 2 d S
Sb1 Sb 0.5000 0.11203(3) 0.55486(2) 0.01703(9) Uani 1 2 d S
Br2 Br 0.0000 0.12522(4) 0.33911(4) 0.02316(12) Uani 1 2 d S
Br1 Br 0.0000 0.16496(5) 0.62118(4) 0.03036(14) Uani 1 2 d S
Fe1 Fe 0.0000 0.0000 0.5000 0.0268(3) Uani 1 4 d S
Fe2 Fe 0.2500 0.01121(7) 0.7500 0.02522(18) Uani 1 2 d S
O1 O 0.3056(5) 0.0000 0.5000 0.0186(7) Uani 1 2 d S

loop_
_atom_site_aniso_label
_atom_site_aniso_U_11
_atom_site_aniso_U_22
_atom_site_aniso_U_33
_atom_site_aniso_U_23
_atom_site_aniso_U_13
_atom_site_aniso_U_12
O2 0.0124(14) 0.0315(19) 0.0081(15) 0.0011(13) 0.000 0.000
Sb1 0.01778(15) 0.01942(16) 0.01389(15) 0.00067(13) 0.000 0.000
Br2 0.0240(2) 0.0242(3) 0.0212(2) -0.0025(2) 0.000 0.000
Br1 0.0432(3) 0.0247(3) 0.0232(3) -0.0028(2) 0.000 0.000
Fe1 0.0076(4) 0.0452(7) 0.0276(6) -0.0090(5) 0.000 0.000
Fe2 0.0133(3) 0.0426(5) 0.0197(4) 0.000 0.0069(3) 0.000
O1 0.0089(14) 0.0280(18) 0.0188(16) -0.0045(14) 0.000 0.000

loop_
_atom_type_symbol
_atom_type_description
_atom_type_scat_dispersion_real
_atom_type_scat_dispersion_imag
_atom_type_scat_source
O O 0.0106 0.0060 'International Tables Vol C Tables 4.2.6.8 and 6.1.1.4'
Fe Fe 0.3463 0.8444 'International Tables Vol C Tables 4.2.6.8 and 6.1.1.4'
Sb Sb -0.5866 1.5461 'International Tables Vol C Tables 4.2.6.8 and 6.1.1.4'
Br Br -0.2901 2.4595 'International Tables Vol C Tables 4.2.6.8 and 6.1.1.4'

loop_
_geom_angle_atom_site_label_1
_geom_angle_atom_site_label_2
_geom_angle_atom_site_label_3
_geom_angle
_geom_angle_site_symmetry_1
_geom_angle_site_symmetry_3
Fe2 O2 Fe2 107.18(15) 14_557 .
Fe2 O2 Sb1 126.00(8) 14_557 .
Fe2 O2 Sb1 126.00(8) . .
O2 Sb1 O1 92.44(8) . .
O2 Sb1 O1 92.44(8) . 9_656
O1 Sb1 O1 74.90(13) . 9_656
O2 Sb1 Sb1 93.07(10) . 9_656
O1 Sb1 Sb1 37.45(7) . 9_656
O1 Sb1 Sb1 37.45(7) 9_656 9_656
Fe2 Br2 Fe2 73.05(2) 9_556 6_544
Fe2 Br2 Fe1 93.094(19) 9_556 .
Fe2 Br2 Fe1 93.094(19) 6_544 .
O1 Fe1 O1 180.0 9_556 .
O1 Fe1 Br1 90.0 9_556 .
O1 Fe1 Br1 90.0 . .
O1 Fe1 Br1 90.0 9_556 9_556
O1 Fe1 Br1 90.0 . 9_556
Br1 Fe1 Br1 180.0 . 9_556
O1 Fe1 Br2 90.0 9_556 .
O1 Fe1 Br2 90.0 . .
Br1 Fe1 Br2 97.142(17) . .
Br1 Fe1 Br2 82.859(17) 9_556 .
O1 Fe1 Br2 90.0 9_556 9_556
O1 Fe1 Br2 90.0 . 9_556
Br1 Fe1 Br2 82.858(16) . 9_556
Br1 Fe1 Br2 97.141(16) 9_556 9_556
Br2 Fe1 Br2 180.0 . 9_556
O2 Fe2 O2 158.0(2) 14_457 .
O2 Fe2 Br2 85.27(8) 14_457 9_556
O2 Fe2 Br2 109.06(9) . 9_556
O2 Fe2 Br2 109.06(9) 14_457 6_545
O2 Fe2 Br2 85.27(8) . 6_545
Br2 Fe2 Br2 100.70(4) 9_556 6_545
Fe1 O1 Sb1 127.45(7) . 9_656
Fe1 O1 Sb1 127.45(7) . .
Sb1 O1 Sb1 105.10(13) 9_656 .

loop_
_geom_bond_atom_site_label_1
_geom_bond_atom_site_label_2
_geom_bond_distance
_geom_bond_site_symmetry_2
O2 Fe2 1.9601(19) 14_557
O2 Fe2 1.9601(19) .
O2 Sb1 1.942(3) .
Sb1 O1 2.0169(18) .
Sb1 O1 2.0169(18) 9_656
Sb1 Sb1 3.2023(6) 9_656
Br2 Fe2 2.6504(7) 9_556
Br2 Fe2 2.6504(7) 6_544
Br2 Fe1 2.8060(5) .
Br1 Fe1 2.6984(6) .
Fe1 O1 1.929(3) 9_556
Fe1 O1 1.929(3) .
Fe1 Br1 2.6984(6) 9_556
Fe1 Br2 2.8060(5) 9_556
Fe2 O2 1.9601(19) 14_457
Fe2 Br2 2.6504(7) 9_556
Fe2 Br2 2.6504(7) 6_545
O1 Sb1 2.0169(18) 9_656
